data_7063295
loop_
_publ_author_name
'Buravlev, Alexander A.'
'Makarov, Alexander Yu.'
'Salnikov, Georgy E.'
'Genaev, Alexander M.'
'Bagryanskaya, Irina Yu.'
'Nikulshin, Pavel V.'
'Platonov, Vyacheslav E.'
'Zibarev, Andrey V.'

_publ_section_title
;
 Synthesis, structural peculiarities, and photosensitivity of fluorinated
 dibenzo-1,2,5,6-tetrathiocines
;
_journal_issue 28
_journal_name_full 'New Journal of Chemistry'
_journal_page_first 12807
_journal_page_last 12816
_journal_paper_doi 10.1039/D4NJ02284J
_journal_volume 48
_journal_year 2024
_chemical_formula_moiety 'C12 H4 F4 S4'
_chemical_formula_sum 'C12 H4 F4 S4'
_chemical_formula_weight 352.39
_chemical_name_systematic
;
 1,4,7,10-tetrafluorodibenzo[c,g][1,2,5,6]tetrathiocine
;
_space_group_crystal_system monoclinic
_space_group_IT_number 14
_space_group_name_Hall '-P 2ybc'
_space_group_name_H-M_alt 'P 1 21/c 1'
_atom_sites_solution_hydrogens geom
_audit_creation_method SHELXL-2018/3
_audit_update_record
;
2024-04-12 deposited with the CCDC.	2024-07-01 downloaded from the CCDC.
;
_cell_angle_alpha 90
_cell_angle_beta 90.465(9)
_cell_angle_gamma 90
_cell_formula_units_Z 2
_cell_length_a 4.7996(11)
_cell_length_b 11.340(3)
_cell_length_c 12.006(3)
_cell_measurement_reflns_used 1501
_cell_measurement_temperature 296(2)
_cell_measurement_theta_max 22.56
_cell_measurement_theta_min 2.47
_cell_volume 653.4(3)
_computing_cell_refinement 'Bruker SAINT'
_computing_data_collection 'Bruker APEX2'
_computing_data_reduction 'Bruker SAINT'
_computing_molecular_graphics 'Bruker SHELXTL'
_computing_publication_material 'Bruker SHELXTL'
_computing_structure_refinement 'SHELXL-2018/3 (Sheldrick, 2018)'
_computing_structure_solution 'SHELXT 2014/5 (Sheldrick, 2014)'
_diffrn_ambient_temperature 296(2)
_diffrn_measured_fraction_theta_full 0.992
_diffrn_measured_fraction_theta_max 0.992
_diffrn_measurement_device_type 'Bruker APEX-II CCD'
_diffrn_measurement_method '\f and \w scans'
_diffrn_radiation_type MoK\a
_diffrn_radiation_wavelength 0.71073
_diffrn_reflns_av_R_equivalents 0.0651
_diffrn_reflns_av_unetI/netI 0.0492
_diffrn_reflns_Laue_measured_fraction_full 0.992
_diffrn_reflns_Laue_measured_fraction_max 0.992
_diffrn_reflns_limit_h_max 5
_diffrn_reflns_limit_h_min -5
_diffrn_reflns_limit_k_max 13
_diffrn_reflns_limit_k_min -13
_diffrn_reflns_limit_l_max 14
_diffrn_reflns_limit_l_min -14
_diffrn_reflns_number 6275
_diffrn_reflns_point_group_measured_fraction_full 0.992
_diffrn_reflns_point_group_measured_fraction_max 0.992
_diffrn_reflns_theta_full 25.119
_diffrn_reflns_theta_max 25.119
_diffrn_reflns_theta_min 3.394
_diffrn_source 'sealed tube'
_exptl_absorpt_coefficient_mu 0.757
_exptl_absorpt_correction_T_max 0.8620
_exptl_absorpt_correction_T_min 0.7293
_exptl_absorpt_correction_type multi-scan
_exptl_absorpt_process_details SADABS
_exptl_crystal_colour colourless
_exptl_crystal_density_diffrn 1.791
_exptl_crystal_density_method 'not measured'
_exptl_crystal_description needle
_exptl_crystal_F_000 352
_exptl_crystal_size_max 0.800
_exptl_crystal_size_mid 0.060
_exptl_crystal_size_min 0.060
_refine_diff_density_max 0.363
_refine_diff_density_min -0.256
_refine_diff_density_rms 0.072
_refine_ls_extinction_method none
_refine_ls_goodness_of_fit_ref 1.044
_refine_ls_hydrogen_treatment constr
_refine_ls_matrix_type full
_refine_ls_number_parameters 91
_refine_ls_number_reflns 1164
_refine_ls_number_restraints 0
_refine_ls_restrained_S_all 1.044
_refine_ls_R_factor_all 0.0821
_refine_ls_R_factor_gt 0.0483
_refine_ls_shift/su_max 0.001
_refine_ls_shift/su_mean 0.000
_refine_ls_structure_factor_coef Fsqd
_refine_ls_weighting_details 'w=1/[\s^2^(Fo^2^)+(0.0980P)^2^] where P=(Fo^2^+2Fc^2^)/3'
_refine_ls_weighting_scheme calc
_refine_ls_wR_factor_gt 0.1361
_refine_ls_wR_factor_ref 0.1591
_reflns_Friedel_coverage 0.000
_reflns_number_gt 805
_reflns_number_total 1164
_reflns_threshold_expression 'I > 2\s(I)'
_cod_data_source_file d4nj02284j2.cif
_cod_data_source_block 1_gl91311
_cod_depositor_comments 'Adding full bibliography for 7063295--7063298.cif.'
_cod_original_sg_symbol_H-M 'P 21/c'
_cod_database_code 7063295
_shelx_shelxl_version_number 2018/3
_shelx_space_group_comment
;
The symmetry employed for this shelxl refinement is uniquely defined
by the following loop, which should always be used as a source of
symmetry information in preference to the above space-group names.
They are only intended as comments.
;
_shelx_estimated_absorpt_t_min 0.582
_shelx_estimated_absorpt_t_max 0.956

loop_
_space_group_symop_operation_xyz
'x, y, z'
'-x, y+1/2, -z+1/2'
'-x, -y, -z'
'x, -y-1/2, z-1/2'

loop_
_atom_site_label
_atom_site_type_symbol
_atom_site_fract_x
_atom_site_fract_y
_atom_site_fract_z
_atom_site_U_iso_or_equiv
_atom_site_adp_type
_atom_site_occupancy
_atom_site_site_symmetry_order
_atom_site_calc_flag
_atom_site_refinement_flags_posn
_atom_site_refinement_flags_adp
_atom_site_refinement_flags_occupancy
_atom_site_disorder_assembly
_atom_site_disorder_group
S1 S 0.7510(2) 0.62756(10) 0.45329(9) 0.0571(4) Uani 1 1 d . . . . .
S2 S 0.4688(2) 0.47365(11) 0.65925(9) 0.0589(5) Uani 1 1 d . . . . .
F1 F 0.0408(6) 0.6118(3) 0.7705(2) 0.0945(11) Uani 1 1 d . . . . .
F2 F 0.5178(7) 0.8643(2) 0.4418(3) 0.0918(10) Uani 1 1 d . . . . .
C1 C 0.2054(13) 0.8523(5) 0.5889(6) 0.0815(16) Uani 1 1 d . . . . .
H1 H 0.154293 0.930390 0.576827 0.098 Uiso 1 1 calc R U . . .
C2 C 0.4006(10) 0.8003(4) 0.5241(4) 0.0628(12) Uani 1 1 d . . . . .
C3 C 0.4864(8) 0.6847(4) 0.5395(3) 0.0488(10) Uani 1 1 d . . . . .
C4 C 0.3660(8) 0.6185(3) 0.6259(3) 0.0481(10) Uani 1 1 d . . . . .
C5 C 0.1634(9) 0.6744(5) 0.6894(4) 0.0629(13) Uani 1 1 d . . . . .
C6 C 0.0854(10) 0.7887(6) 0.6720(5) 0.0790(17) Uani 1 1 d . . . . .
H2 H -0.049383 0.823097 0.716758 0.095 Uiso 1 1 calc R U . . .

loop_
_atom_site_aniso_label
_atom_site_aniso_U_11
_atom_site_aniso_U_22
_atom_site_aniso_U_33
_atom_site_aniso_U_23
_atom_site_aniso_U_13
_atom_site_aniso_U_12
S1 0.0469(6) 0.0639(8) 0.0606(8) -0.0064(5) 0.0099(5) -0.0114(5)
S2 0.0680(8) 0.0646(8) 0.0442(7) 0.0024(5) -0.0033(5) -0.0050(5)
F1 0.086(2) 0.128(3) 0.070(2) -0.0263(18) 0.0332(17) -0.0218(18)
F2 0.113(3) 0.0617(19) 0.101(3) 0.0155(17) 0.000(2) -0.0052(15)
C1 0.082(4) 0.058(3) 0.104(5) -0.026(3) -0.019(3) 0.011(3)
C2 0.071(3) 0.051(3) 0.066(3) -0.007(2) -0.010(2) -0.005(2)
C3 0.045(2) 0.052(3) 0.050(2) -0.009(2) -0.0034(18) -0.0034(18)
C4 0.046(2) 0.055(3) 0.043(2) -0.0137(19) -0.0025(18) -0.0059(18)
C5 0.058(3) 0.075(4) 0.056(3) -0.023(2) 0.007(2) -0.011(2)
C6 0.056(3) 0.088(4) 0.093(4) -0.054(4) 0.000(3) 0.008(3)

loop_
_atom_type_symbol
_atom_type_description
_atom_type_scat_dispersion_real
_atom_type_scat_dispersion_imag
_atom_type_scat_source
C C 0.0033 0.0016 'International Tables Vol C Tables 4.2.6.8 and 6.1.1.4'
H H 0.0000 0.0000 'International Tables Vol C Tables 4.2.6.8 and 6.1.1.4'
F F 0.0171 0.0103 'International Tables Vol C Tables 4.2.6.8 and 6.1.1.4'
S S 0.1246 0.1234 'International Tables Vol C Tables 4.2.6.8 and 6.1.1.4'

loop_
_geom_angle_atom_site_label_1
_geom_angle_atom_site_label_2
_geom_angle_atom_site_label_3
_geom_angle
_geom_angle_site_symmetry_1
_geom_angle_site_symmetry_3
_geom_angle_publ_flag
C3 S1 S2 102.83(14) . 3_666 ?
C4 S2 S1 103.30(13) . 3_666 ?
C2 C1 C6 119.2(5) . . ?
C2 C1 H1 120.4 . . ?
C6 C1 H1 120.4 . . ?
F2 C2 C1 118.6(5) . . ?
F2 C2 C3 118.7(4) . . ?
C1 C2 C3 122.6(5) . . ?
C2 C3 C4 118.6(4) . . ?
C2 C3 S1 118.8(3) . . ?
C4 C3 S1 122.5(3) . . ?
C5 C4 C3 116.9(4) . . ?
C5 C4 S2 119.7(4) . . ?
C3 C4 S2 123.3(3) . . ?
F1 C5 C6 119.4(4) . . ?
F1 C5 C4 117.9(5) . . ?
C6 C5 C4 122.7(5) . . ?
C1 C6 C5 119.8(5) . . ?
C1 C6 H2 120.1 . . ?
C5 C6 H2 120.1 . . ?

loop_
_geom_bond_atom_site_label_1
_geom_bond_atom_site_label_2
_geom_bond_distance
_geom_bond_site_symmetry_2
_geom_bond_publ_flag
S1 C3 1.768(4) . ?
S1 S2 2.0572(16) 3_666 ?
S2 C4 1.761(4) . ?
F1 C5 1.344(5) . ?
F2 C2 1.352(5) . ?
C1 C2 1.358(8) . ?
C1 C6 1.362(8) . ?
C1 H1 0.9300 . ?
C2 C3 1.386(6) . ?
C3 C4 1.408(6) . ?
C4 C5 1.393(6) . ?
C5 C6 1.364(8) . ?
C6 H2 0.9300 . ?

loop_
_geom_torsion_atom_site_label_1
_geom_torsion_atom_site_label_2
_geom_torsion_atom_site_label_3
_geom_torsion_atom_site_label_4
_geom_torsion
_geom_torsion_site_symmetry_1
_geom_torsion_site_symmetry_2
_geom_torsion_site_symmetry_3
_geom_torsion_site_symmetry_4
_geom_torsion_publ_flag
C6 C1 C2 F2 179.9(4) . . . . ?
C6 C1 C2 C3 -0.8(8) . . . . ?
F2 C2 C3 C4 179.4(4) . . . . ?
C1 C2 C3 C4 0.1(7) . . . . ?
F2 C2 C3 S1 1.5(6) . . . . ?
C1 C2 C3 S1 -177.8(4) . . . . ?
S2 S1 C3 C2 -102.3(3) 3_666 . . . ?
S2 S1 C3 C4 79.9(3) 3_666 . . . ?
C2 C3 C4 C5 0.9(6) . . . . ?
S1 C3 C4 C5 178.7(3) . . . . ?
C2 C3 C4 S2 -176.6(3) . . . . ?
S1 C3 C4 S2 1.2(5) . . . . ?
S1 S2 C4 C5 99.7(3) 3_666 . . . ?
S1 S2 C4 C3 -82.8(3) 3_666 . . . ?
C3 C4 C5 F1 178.3(3) . . . . ?
S2 C4 C5 F1 -4.0(6) . . . . ?
C3 C4 C5 C6 -1.4(6) . . . . ?
S2 C4 C5 C6 176.3(4) . . . . ?
C2 C1 C6 C5 0.4(8) . . . . ?
F1 C5 C6 C1 -179.0(4) . . . . ?
C4 C5 C6 C1 0.7(7) . . . . ?
